data_7008105
loop_
_publ_author_name
'Cowley, Andrew R.'
'Dilworth, Jonathan R.'
'Nairn, Alison K.'
'Robbie, Alasdair J.'

_publ_section_title
;
 Preparation and characterization of diarylphosphazene and
 diarylphosphinohydrazide complexes of titanium, tungsten and ruthenium
 and phosphorylketimido complexes of rhenium.
;
_journal_issue 4
_journal_name_full 'Dalton transactions (Cambridge, England : 2003)'
_journal_page_first 680
_journal_page_last 693
_journal_paper_doi 10.1039/b417068g
_journal_year 2005
_chemical_compound_source
;
synthesis as described
;
_chemical_formula_moiety ' C14 H17 N2 P '
_chemical_formula_sum 'C14 H17 N2 P'
_chemical_formula_weight 244.28
_chemical_name_systematic
;
1-dimethylphosphino-2,2-dimethylhydrazine
;
_space_group_IT_number 61
_symmetry_cell_setting orthorhombic
_symmetry_space_group_name_Hall '-P 2ac 2ab'
_symmetry_space_group_name_H-M 'P b c a'
_atom_sites_solution_hydrogens geom
_atom_sites_solution_primary direct
_cell_angle_alpha 90
_cell_angle_beta 90
_cell_angle_gamma 90
_cell_formula_units_Z 8
_cell_length_a 16.4464(4)
_cell_length_b 8.4807(2)
_cell_length_c 19.3755(4)
_cell_measurement_reflns_used 19242
_cell_measurement_temperature 150
_cell_measurement_theta_max 28
_cell_measurement_theta_min 5
_cell_volume 2702.44(11)
_computing_cell_refinement
;
KappaCCD software 'DENZO' (Otwinowski & Minor, 1996)
;
_computing_data_collection
;
KappaCCD software 'Collect' (Nonius, 2000)
;
_computing_data_reduction
;
KappaCCD software 'DENZO' (Otwinowski & Minor, 1996)
;
_computing_publication_material
;
CRYSTALS (Watkin et al, 2001)
;
_computing_structure_refinement
;
CRYSTALS (Watkin et al, 2001)
;
_computing_structure_solution 'SIR92 (Giacovazzo et al, 1992)'
_diffrn_ambient_temperature 150
_diffrn_measured_fraction_theta_full 0.999
_diffrn_measured_fraction_theta_max 0.999
_diffrn_measurement_device_type
;
Nonius KappaCCD
;
_diffrn_measurement_method \w
_diffrn_radiation_monochromator graphite
_diffrn_radiation_type 'Mo K\a'
_diffrn_radiation_wavelength 0.71073
_diffrn_reflns_av_R_equivalents 0.048
_diffrn_reflns_limit_h_max 21
_diffrn_reflns_limit_h_min -21
_diffrn_reflns_limit_k_max 10
_diffrn_reflns_limit_k_min -10
_diffrn_reflns_limit_l_max 25
_diffrn_reflns_limit_l_min -25
_diffrn_reflns_number 19242
_diffrn_reflns_theta_full 27.485
_diffrn_reflns_theta_max 27.485
_diffrn_reflns_theta_min 5.249
_diffrn_standards_decay_% 0.00
_diffrn_standards_interval_count 0
_diffrn_standards_interval_time 0
_diffrn_standards_number 0
_exptl_absorpt_coefficient_mu 0.184
_exptl_absorpt_correction_T_max 0.97
_exptl_absorpt_correction_T_min 0.93
_exptl_absorpt_correction_type multi-scan
_exptl_absorpt_process_details
;
Denzo/Scalepack (Otwinowski & Minor, 1996)
;
_exptl_crystal_colour ' colourless '
_exptl_crystal_density_diffrn 1.201
_exptl_crystal_description ' prism '
_exptl_crystal_F_000 1040
_exptl_crystal_size_max 0.38
_exptl_crystal_size_mid 0.20
_exptl_crystal_size_min 0.18
_refine_diff_density_max 0.27
_refine_diff_density_min -0.20
_refine_ls_extinction_method None
_refine_ls_goodness_of_fit_ref 1.0875
_refine_ls_hydrogen_treatment mixed
_refine_ls_matrix_type full
_refine_ls_number_parameters 158
_refine_ls_number_reflns 2202
_refine_ls_number_restraints 0
_refine_ls_R_factor_all 0.0537
_refine_ls_R_factor_gt 0.0358
_refine_ls_shift/su_max 0.002867
_refine_ls_structure_factor_coef F
_refine_ls_weighting_details
;
Method, part 1, Chebychev polynomial, (Watkin, 1994, Prince, 1982)
[weight] = 1.0/[A~0~*T~0~(x)+A~1~*T~1~(x) ... +A~n-1~]*T~n-1~(x)]
where A~i~ are the Chebychev coefficients listed below and x= Fcalc/Fmax
Method = Robust Weighting (Prince, 1982)
W = [weight] * [1-(deltaF/6*sigmaF)^2^]^2^
A~i~ are:
0.533 0.287 0.224
;
_refine_ls_weighting_scheme calc
_refine_ls_wR_factor_all 0.0563
_refine_ls_wR_factor_gt 0.0410
_refine_ls_wR_factor_ref 0.0410
_reflns_limit_h_max 21
_reflns_limit_h_min 0
_reflns_limit_k_max 10
_reflns_limit_k_min 0
_reflns_limit_l_max 25
_reflns_limit_l_min 0
_reflns_number_gt 2202
_reflns_number_total 3069
_reflns_threshold_expression I>3.00u(I)
_cod_data_source_file b417068g.txt
_cod_data_source_block arc932
_cod_depositor_comments
;
The following automatic conversions were performed:
'_symmetry_cell_setting' value 'Orthorhombic' changed to 'orthorhombic'
according to '/home/adriana/struct/CIF-dictionaries/cif_core.dic'
dictionary named 'cif_core.dic' version 2.4.1 from 2010-06-29.

Automatic conversion script
Id: cif_fix_enum 1555 2011-01-17 13:19:09Z saulius 
;
_cod_original_sg_symbol_H-M 'P b c a '
_cod_original_formula_sum ' C14 H17 N2 P '
_cod_database_code 7008105

loop_
_symmetry_equiv_pos_as_xyz
x,y,z
-x,-y,-z
-x+1/2,y+1/2,z
x+1/2,-y+1/2,-z
x,-y+1/2,z+1/2
-x,y+1/2,-z+1/2
-x+1/2,-y,z+1/2
x+1/2,y,-z+1/2

loop_
_atom_site_label
_atom_site_type_symbol
_atom_site_fract_x
_atom_site_fract_y
_atom_site_fract_z
_atom_site_U_iso_or_equiv
_atom_site_occupancy
_atom_site_adp_type
P1 P 0.36294(2) 0.40978(4) 0.40756(2) 0.0315 1.0000 Uani
N1 N 0.28694(8) 0.33027(15) 0.36109(7) 0.0338 1.0000 Uani
N2 N 0.21765(8) 0.43075(15) 0.35011(6) 0.0310 1.0000 Uani
C1 C 0.19642(11) 0.4236(2) 0.27726(9) 0.0455 1.0000 Uani
C2 C 0.14928(11) 0.3827(2) 0.39303(10) 0.0430 1.0000 Uani
C3 C 0.44491(9) 0.27579(16) 0.38157(8) 0.0295 1.0000 Uani
C4 C 0.49580(10) 0.19659(18) 0.42774(8) 0.0328 1.0000 Uani
C5 C 0.56057(10) 0.1063(2) 0.40396(9) 0.0389 1.0000 Uani
C6 C 0.57518(10) 0.0935(2) 0.33386(10) 0.0431 1.0000 Uani
C7 C 0.52541(11) 0.1709(2) 0.28717(9) 0.0430 1.0000 Uani
C8 C 0.46128(10) 0.2622(2) 0.31086(8) 0.0361 1.0000 Uani
C9 C 0.34846(9) 0.35232(17) 0.49812(8) 0.0310 1.0000 Uani
C10 C 0.39310(10) 0.4359(2) 0.54739(9) 0.0388 1.0000 Uani
C11 C 0.38437(11) 0.4046(2) 0.61739(9) 0.0429 1.0000 Uani
C12 C 0.32940(11) 0.2915(2) 0.63894(9) 0.0417 1.0000 Uani
C13 C 0.28403(11) 0.2084(2) 0.59075(9) 0.0424 1.0000 Uani
C14 C 0.29384(10) 0.23800(19) 0.52070(8) 0.0376 1.0000 Uani
H1 H 0.2752(12) 0.229(2) 0.3621(10) 0.043(5) 1.0000 Uiso
H11 H 0.1483 0.4927 0.2683 0.0546 1.0000 Uiso
H12 H 0.2435 0.4608 0.2489 0.0546 1.0000 Uiso
H13 H 0.1829 0.3124 0.2645 0.0546 1.0000 Uiso
H21 H 0.1021 0.4543 0.3844 0.0516 1.0000 Uiso
H22 H 0.1652 0.3888 0.4428 0.0516 1.0000 Uiso
H23 H 0.1336 0.2719 0.3814 0.0516 1.0000 Uiso
H41 H 0.4855 0.2049 0.4785 0.0394 1.0000 Uiso
H51 H 0.5966 0.0505 0.4376 0.0467 1.0000 Uiso
H61 H 0.6217 0.0284 0.3169 0.0518 1.0000 Uiso
H71 H 0.5357 0.1609 0.2365 0.0515 1.0000 Uiso
H81 H 0.4262 0.3192 0.2769 0.0433 1.0000 Uiso
H101 H 0.4319 0.5196 0.5320 0.0466 1.0000 Uiso
H111 H 0.4177 0.4635 0.6520 0.0515 1.0000 Uiso
H121 H 0.3223 0.2696 0.6893 0.0501 1.0000 Uiso
H131 H 0.2442 0.1270 0.6065 0.0509 1.0000 Uiso
H141 H 0.2614 0.1767 0.4863 0.0451 1.0000 Uiso

loop_
_atom_site_aniso_label
_atom_site_aniso_U_11
_atom_site_aniso_U_22
_atom_site_aniso_U_33
_atom_site_aniso_U_23
_atom_site_aniso_U_13
_atom_site_aniso_U_12
P1 0.0344(2) 0.02176(18) 0.0383(2) -0.00075(15) -0.00547(17) -0.00019(15)
N1 0.0320(7) 0.0243(6) 0.0451(7) -0.0031(5) -0.0094(6) 0.0056(5)
N2 0.0302(6) 0.0295(6) 0.0335(6) 0.0018(5) -0.0021(5) 0.0075(5)
C1 0.0438(9) 0.0571(10) 0.0356(8) 0.0006(8) -0.0080(7) 0.0105(9)
C2 0.0423(9) 0.0330(8) 0.0536(10) 0.0060(7) 0.0106(8) 0.0082(7)
C3 0.0284(7) 0.0236(7) 0.0366(7) 0.0003(6) -0.0023(6) -0.0061(5)
C4 0.0329(8) 0.0314(7) 0.0343(7) -0.0008(6) -0.0041(6) -0.0018(6)
C5 0.0322(8) 0.0396(8) 0.0449(9) -0.0018(7) -0.0048(7) 0.0041(7)
C6 0.0324(8) 0.0472(9) 0.0498(9) -0.0085(8) 0.0037(7) 0.0020(8)
C7 0.0387(9) 0.0527(10) 0.0375(8) -0.0042(8) 0.0051(7) -0.0059(8)
C8 0.0347(8) 0.0381(8) 0.0355(8) 0.0045(7) -0.0020(6) -0.0052(7)
C9 0.0299(7) 0.0252(7) 0.0380(8) -0.0051(6) -0.0029(6) 0.0019(6)
C10 0.0320(8) 0.0412(9) 0.0432(9) -0.0147(7) 0.0038(7) -0.0065(7)
C11 0.0406(9) 0.0484(10) 0.0397(8) -0.0142(8) 0.0007(7) -0.0019(8)
C12 0.0422(9) 0.0454(9) 0.0376(8) -0.0021(7) -0.0008(7) 0.0039(8)
C13 0.0422(9) 0.0387(8) 0.0463(9) 0.0079(7) -0.0071(8) -0.0050(7)
C14 0.0397(9) 0.0300(7) 0.0431(8) 0.0027(7) -0.0114(7) -0.0042(7)

loop_
_atom_type_symbol
_atom_type_scat_dispersion_real
_atom_type_scat_dispersion_imag
_atom_type_scat_Cromer_Mann_a1
_atom_type_scat_Cromer_Mann_b1
_atom_type_scat_Cromer_Mann_a2
_atom_type_scat_Cromer_Mann_b2
_atom_type_scat_Cromer_Mann_a3
_atom_type_scat_Cromer_Mann_b3
_atom_type_scat_Cromer_Mann_a4
_atom_type_scat_Cromer_Mann_b4
_atom_type_scat_Cromer_Mann_c
_atom_type_scat_source
'C   ' 0.0033 0.0016 2.3100 20.8439 1.0200 10.2075 1.5886 0.5687 0.8650 51.6512 0.2156 International_Tables_Vol_IV_Table_2.2B
'H   ' 0.0000 0.0000 0.4930 10.5109 0.3229 26.1257 0.1402 3.1424 0.0408 57.7998 0.0030 International_Tables_Vol_IV_Table_2.2B
'N   ' 0.0061 0.0033 12.2126 0.0057 3.1322 9.8933 2.0125 28.9975 1.1663 0.5826 -11.5290 International_Tables_Vol_IV_Table_2.2B
'P   ' 0.1023 0.0942 6.4345 1.9067 4.1791 27.1570 1.7800 0.5260 1.4908 68.1645 1.1149 International_Tables_Vol_IV_Table_2.2B

loop_
_geom_angle_atom_site_label_1
_geom_angle_site_symmetry_1
_geom_angle_atom_site_label_2
_geom_angle_site_symmetry_2
_geom_angle_atom_site_label_3
_geom_angle_site_symmetry_3
_geom_angle
_geom_angle_publ_flag
N1 . P1 . C3 . 98.69(7) yes
N1 . P1 . C9 . 107.99(7) yes
C3 . P1 . C9 . 101.14(7) yes
P1 . N1 . N2 . 115.50(10) yes
P1 . N1 . H1 . 122.8(13) no
N2 . N1 . H1 . 114.1(13) no
N1 . N2 . C1 . 107.98(12) yes
N1 . N2 . C2 . 111.17(12) yes
C1 . N2 . C2 . 110.90(14) yes
N2 . C1 . H11 . 109.467 no
N2 . C1 . H12 . 109.466 no
H11 . C1 . H12 . 109.476 no
N2 . C1 . H13 . 109.467 no
H11 . C1 . H13 . 109.476 no
H12 . C1 . H13 . 109.476 no
N2 . C2 . H21 . 109.467 no
N2 . C2 . H22 . 109.467 no
H21 . C2 . H22 . 109.476 no
N2 . C2 . H23 . 109.467 no
H21 . C2 . H23 . 109.476 no
H22 . C2 . H23 . 109.476 no
P1 . C3 . C4 . 124.23(12) yes
P1 . C3 . C8 . 117.44(11) yes
C4 . C3 . C8 . 118.13(14) yes
C3 . C4 . C5 . 120.77(15) yes
C3 . C4 . H41 . 119.616 no
C5 . C4 . H41 . 119.617 no
C4 . C5 . C6 . 120.10(15) yes
C4 . C5 . H51 . 119.951 no
C6 . C5 . H51 . 119.951 no
C5 . C6 . C7 . 120.09(15) yes
C5 . C6 . H61 . 119.954 no
C7 . C6 . H61 . 119.954 no
C6 . C7 . C8 . 119.86(15) yes
C6 . C7 . H71 . 120.072 no
C8 . C7 . H71 . 120.072 no
C3 . C8 . C7 . 121.05(15) yes
C3 . C8 . H81 . 119.475 no
C7 . C8 . H81 . 119.475 no
P1 . C9 . C10 . 116.73(12) yes
P1 . C9 . C14 . 124.65(12) yes
C10 . C9 . C14 . 118.54(15) yes
C9 . C10 . C11 . 121.01(15) yes
C9 . C10 . H101 . 119.494 no
C11 . C10 . H101 . 119.494 no
C10 . C11 . C12 . 119.68(15) yes
C10 . C11 . H111 . 120.159 no
C12 . C11 . H111 . 120.159 no
C11 . C12 . C13 . 120.04(16) yes
C11 . C12 . H121 . 119.978 no
C13 . C12 . H121 . 119.978 no
C12 . C13 . C14 . 120.22(16) yes
C12 . C13 . H131 . 119.891 no
C14 . C13 . H131 . 119.892 no
C9 . C14 . C13 . 120.49(15) yes
C9 . C14 . H141 . 119.756 no
C13 . C14 . H141 . 119.756 no

loop_
_geom_bond_atom_site_label_1
_geom_bond_site_symmetry_1
_geom_bond_atom_site_label_2
_geom_bond_site_symmetry_2
_geom_bond_distance
_geom_bond_publ_flag
P1 . N1 . 1.6815(13) yes
P1 . C3 . 1.8336(16) yes
P1 . C9 . 1.8367(16) yes
N1 . N2 . 1.4388(17) yes
N1 . H1 . 0.88(2) no
N2 . C1 . 1.455(2) yes
N2 . C2 . 1.457(2) yes
C1 . H11 . 1.000 no
C1 . H12 . 1.000 no
C1 . H13 . 1.000 no
C2 . H21 . 1.000 no
C2 . H22 . 1.000 no
C2 . H23 . 1.000 no
C3 . C4 . 1.397(2) yes
C3 . C8 . 1.401(2) yes
C4 . C5 . 1.390(2) yes
C4 . H41 . 1.000 no
C5 . C6 . 1.384(2) yes
C5 . H51 . 1.000 no
C6 . C7 . 1.385(3) yes
C6 . H61 . 1.000 no
C7 . C8 . 1.387(2) yes
C7 . H71 . 1.000 no
C8 . H81 . 1.000 no
C9 . C10 . 1.398(2) yes
C9 . C14 . 1.392(2) yes
C10 . C11 . 1.390(2) yes
C10 . H101 . 1.000 no
C11 . C12 . 1.382(3) yes
C11 . H111 . 1.000 no
C12 . C13 . 1.388(2) yes
C12 . H121 . 1.000 no
C13 . C14 . 1.390(2) yes
C13 . H131 . 1.000 no
C14 . H141 . 1.000 no

loop_
_cod_related_entry_id
_cod_related_entry_database
_cod_related_entry_code
1 ChemSpider 239903
